data_1540584
loop_
_publ_author_name
'Cameron, Alex'
'Fisher, Brendan'
'Fisk, Nicholas'
'Hummel, Jessica'
'White, Jonathan M.'
'Krenske, Elizabeth H.'
'Rizzacasa, Mark A.'

_publ_section_title
;
 Towards the Synthesis of Dihydrooxepino[4,3-b]pyrrole-Containing Natural
 Products via Cope Rearrangement of Vinyl Pyrrole Epoxides.
;
_journal_issue 24
_journal_name_full 'Organic letters'
_journal_page_first 5998
_journal_page_last 6001
_journal_paper_doi 10.1021/acs.orglett.5b02965
_journal_volume 17
_journal_year 2015
_chemical_formula_sum 'C21 H29 N O7'
_chemical_formula_weight 407.45
_space_group_crystal_system triclinic
_space_group_IT_number 2
_space_group_name_Hall '-P 1'
_space_group_name_H-M_alt 'P -1'
_symmetry_space_group_name_Hall '-P 1'
_symmetry_space_group_name_H-M 'P -1'
_atom_sites_solution_hydrogens geom
_audit_creation_method SHELXL-2014/7
_cell_angle_alpha 100.943(3)
_cell_angle_beta 95.193(3)
_cell_angle_gamma 92.110(3)
_cell_formula_units_Z 2
_cell_length_a 6.1386(2)
_cell_length_b 8.8450(3)
_cell_length_c 20.0476(7)
_cell_measurement_reflns_used 10300
_cell_measurement_temperature 130.00(10)
_cell_measurement_theta_max 76.8540
_cell_measurement_theta_min 5.0830
_cell_volume 1062.70(6)
_computing_cell_refinement
;
CrysAlisPro, Agilent Technologies,
Version 1.171.37.35h (release 09-02-2015 CrysAlis171 .NET)
(compiled Feb  9 2015,16:26:32)
;
_computing_data_collection
;
CrysAlisPro, Agilent Technologies,
Version 1.171.37.35h (release 09-02-2015 CrysAlis171 .NET)
(compiled Feb  9 2015,16:26:32)
;
_computing_data_reduction
;
CrysAlisPro, Agilent Technologies,
Version 1.171.37.35h (release 09-02-2015 CrysAlis171 .NET)
(compiled Feb  9 2015,16:26:32)
;
_computing_structure_refinement 'SHELXL-2014/7 (Sheldrick, 2014)'
_diffrn_ambient_environment N~2~
_diffrn_ambient_temperature 130.00(10)
_diffrn_detector 'CCD plate'
_diffrn_detector_area_resol_mean 10.2273
_diffrn_detector_type Atlas
_diffrn_measured_fraction_theta_full 0.996
_diffrn_measured_fraction_theta_max 0.991
_diffrn_measurement_device 'four-circle diffractometer'
_diffrn_measurement_device_type 'SuperNova, Dual, Cu at zero, Atlas'
_diffrn_measurement_method '\w scans'
_diffrn_radiation_monochromator mirror
_diffrn_radiation_probe x-ray
_diffrn_radiation_type 'Cu K\a'
_diffrn_radiation_wavelength 1.54184
_diffrn_reflns_av_R_equivalents 0.0357
_diffrn_reflns_av_unetI/netI 0.0262
_diffrn_reflns_laue_measured_fraction_full 0.996
_diffrn_reflns_laue_measured_fraction_max 0.991
_diffrn_reflns_limit_h_max 7
_diffrn_reflns_limit_h_min -7
_diffrn_reflns_limit_k_max 11
_diffrn_reflns_limit_k_min -11
_diffrn_reflns_limit_l_max 25
_diffrn_reflns_limit_l_min -25
_diffrn_reflns_number 21646
_diffrn_reflns_point_group_measured_fraction_full 0.996
_diffrn_reflns_point_group_measured_fraction_max 0.991
_diffrn_reflns_theta_full 67.684
_diffrn_reflns_theta_max 77.093
_diffrn_reflns_theta_min 5.101
_diffrn_source 'sealed X-ray tube'
_diffrn_source_type 'SuperNova (Cu) X-ray Source'
_exptl_absorpt_coefficient_mu 0.792
_exptl_absorpt_correction_T_max 1.00000
_exptl_absorpt_correction_T_min 0.68968
_exptl_absorpt_correction_type multi-scan
_exptl_absorpt_process_details
;
CrysAlisPro, Agilent Technologies,
Version 1.171.37.35h (release 09-02-2015 CrysAlis171 .NET)
(compiled Feb  9 2015,16:26:32)
Empirical absorption correction using spherical harmonics,
 implemented in SCALE3 ABSPACK scaling algorithm.
;
_exptl_crystal_colour colourless
_exptl_crystal_density_diffrn 1.273
_exptl_crystal_description rod
_exptl_crystal_F_000 436
_exptl_crystal_size_max 0.4000
_exptl_crystal_size_mid 0.1083
_exptl_crystal_size_min 0.0572
_refine_diff_density_max 0.278
_refine_diff_density_min -0.224
_refine_diff_density_rms 0.039
_refine_ls_extinction_method none
_refine_ls_goodness_of_fit_ref 1.051
_refine_ls_hydrogen_treatment constr
_refine_ls_matrix_type full
_refine_ls_number_parameters 269
_refine_ls_number_reflns 4469
_refine_ls_number_restraints 0
_refine_ls_restrained_S_all 1.051
_refine_ls_R_factor_all 0.0408
_refine_ls_R_factor_gt 0.0366
_refine_ls_shift/su_max 0.001
_refine_ls_shift/su_mean 0.000
_refine_ls_structure_factor_coef Fsqd
_refine_ls_weighting_details 'w=1/[\s^2^(Fo^2^)+(0.0512P)^2^+0.2314P] where P=(Fo^2^+2Fc^2^)/3'
_refine_ls_weighting_scheme calc
_refine_ls_wR_factor_gt 0.0952
_refine_ls_wR_factor_ref 0.0993
_reflns_Friedel_coverage 0.000
_reflns_number_gt 4003
_reflns_number_total 4469
_reflns_threshold_expression 'I > 2\s(I)'
_cod_data_source_file ol5b02965_si_002.cif
_cod_data_source_block shelx
_cod_depositor_comments 'Adding full bibliography for 1540584.cif.'
_cod_database_code 1540584
_shelx_shelxl_version_number 2014/7
_chemical_oxdiff_usercomment 'Mark Rizzcasa/ Brendan Fisher'
_shelx_space_group_comment
;
The symmetry employed for this shelxl refinement is uniquely defined
by the following loop, which should always be used as a source of
symmetry information in preference to the above space-group names.
They are only intended as comments.
;

loop_
_space_group_symop_operation_xyz
'x, y, z'
'-x, -y, -z'

loop_
_atom_site_label
_atom_site_type_symbol
_atom_site_fract_x
_atom_site_fract_y
_atom_site_fract_z
_atom_site_U_iso_or_equiv
_atom_site_adp_type
_atom_site_occupancy
_atom_site_site_symmetry_order
_atom_site_calc_flag
_atom_site_refinement_flags_posn
_atom_site_refinement_flags_adp
O3 O 0.33062(13) 0.71458(9) 0.86459(4) 0.02335(17) Uani 1 1 d . .
O4 O 0.41916(13) 1.01882(9) 0.84120(4) 0.02534(18) Uani 1 1 d . .
O5 O 0.13338(13) 0.99554(8) 0.75863(4) 0.02324(17) Uani 1 1 d . .
O2 O 0.62035(14) 0.56013(9) 0.85410(4) 0.02743(18) Uani 1 1 d . .
O7 O 1.14484(14) 0.28348(9) 0.58563(4) 0.02930(19) Uani 1 1 d . .
O1 O 0.66864(15) 0.48436(11) 0.56540(4) 0.0331(2) Uani 1 1 d . .
N1 N 0.52615(15) 0.70715(10) 0.77557(5) 0.02097(19) Uani 1 1 d . .
O6 O 0.88784(18) 0.27079(13) 0.49770(5) 0.0474(3) Uani 1 1 d . .
C10 C 0.31596(17) 0.95095(12) 0.78949(5) 0.0209(2) Uani 1 1 d . .
C1 C 0.38324(17) 0.80612(12) 0.74747(5) 0.0203(2) Uani 1 1 d . .
C9 C 0.50124(18) 0.65306(12) 0.83500(5) 0.0215(2) Uani 1 1 d . .
C11 C 0.9622(2) 0.32730(13) 0.55493(6) 0.0275(2) Uani 1 1 d . .
C7 C 0.85717(18) 0.45154(12) 0.60081(6) 0.0236(2) Uani 1 1 d . .
C3 C 0.49767(17) 0.64407(12) 0.65630(5) 0.0212(2) Uani 1 1 d . .
C12 C 0.30689(19) 0.71560(12) 0.93770(5) 0.0237(2) Uani 1 1 d . .
C2 C 0.35956(17) 0.76894(12) 0.67886(5) 0.0215(2) Uani 1 1 d . .
H2 H 0.2684 0.8162 0.6503 0.026 Uiso 1 1 calc R U
C4 C 0.61635(17) 0.60247(11) 0.71913(5) 0.0198(2) Uani 1 1 d . .
H4 H 0.5787 0.4949 0.7211 0.024 Uiso 1 1 calc R U
C5 C 0.86384(17) 0.62755(12) 0.71930(5) 0.0230(2) Uani 1 1 d . .
H5A H 0.8984 0.7311 0.7124 0.028 Uiso 1 1 calc R U
H5B H 0.9357 0.6172 0.7632 0.028 Uiso 1 1 calc R U
C8 C 0.52813(19) 0.59265(13) 0.59112(6) 0.0258(2) Uani 1 1 d . .
H8 H 0.4440 0.6353 0.5592 0.031 Uiso 1 1 calc R U
C6 C 0.94710(17) 0.51233(12) 0.66384(6) 0.0222(2) Uani 1 1 d . .
H6 H 1.0840 0.4774 0.6752 0.027 Uiso 1 1 calc R U
C14 C 0.5192(2) 0.77925(14) 0.98035(6) 0.0293(2) Uani 1 1 d . .
H14A H 0.6287 0.7047 0.9731 0.044 Uiso 1 1 calc R U
H14B H 0.4949 0.8008 1.0278 0.044 Uiso 1 1 calc R U
H14C H 0.5682 0.8725 0.9671 0.044 Uiso 1 1 calc R U
C19 C -0.1523(2) 1.14802(14) 0.73287(7) 0.0318(3) Uani 1 1 d . .
H19A H -0.1052 1.1399 0.6880 0.048 Uiso 1 1 calc R U
H19B H -0.2246 1.2424 0.7446 0.048 Uiso 1 1 calc R U
H19C H -0.2520 1.0622 0.7335 0.048 Uiso 1 1 calc R U
C13 C 0.2383(2) 0.55442(14) 0.94663(6) 0.0332(3) Uani 1 1 d . .
H13A H 0.1020 0.5208 0.9195 0.050 Uiso 1 1 calc R U
H13B H 0.2208 0.5557 0.9938 0.050 Uiso 1 1 calc R U
H13C H 0.3488 0.4849 0.9322 0.050 Uiso 1 1 calc R U
C17 C 0.2147(2) 1.27506(13) 0.78134(6) 0.0284(2) Uani 1 1 d . .
H17A H 0.3386 1.2710 0.8137 0.043 Uiso 1 1 calc R U
H17B H 0.1514 1.3732 0.7923 0.043 Uiso 1 1 calc R U
H17C H 0.2612 1.2617 0.7362 0.043 Uiso 1 1 calc R U
C15 C 0.1240(2) 0.82453(15) 0.95128(6) 0.0320(3) Uani 1 1 d . .
H15A H 0.1703 0.9250 0.9446 0.048 Uiso 1 1 calc R U
H15B H 0.0891 0.8311 0.9974 0.048 Uiso 1 1 calc R U
H15C H -0.0033 0.7864 0.9204 0.048 Uiso 1 1 calc R U
C16 C 0.04521(18) 1.14725(12) 0.78419(6) 0.0237(2) Uani 1 1 d . .
C18 C -0.0252(2) 1.15336(14) 0.85541(6) 0.0294(2) Uani 1 1 d . .
H18A H -0.1174 1.0634 0.8557 0.044 Uiso 1 1 calc R U
H18B H -0.1047 1.2441 0.8682 0.044 Uiso 1 1 calc R U
H18C H 0.1020 1.1564 0.8873 0.044 Uiso 1 1 calc R U
C20 C 1.2597(2) 0.16429(16) 0.54538(7) 0.0369(3) Uani 1 1 d . .
H20A H 1.3156 0.2014 0.5074 0.044 Uiso 1 1 calc R U
H20B H 1.1617 0.0743 0.5275 0.044 Uiso 1 1 calc R U
C21 C 1.4443(2) 0.12406(16) 0.59160(7) 0.0370(3) Uani 1 1 d . .
H21A H 1.5413 0.2135 0.6083 0.056 Uiso 1 1 calc R U
H21B H 1.5231 0.0437 0.5668 0.056 Uiso 1 1 calc R U
H21C H 1.3870 0.0891 0.6294 0.056 Uiso 1 1 calc R U

loop_
_atom_site_aniso_label
_atom_site_aniso_U_11
_atom_site_aniso_U_22
_atom_site_aniso_U_33
_atom_site_aniso_U_23
_atom_site_aniso_U_13
_atom_site_aniso_U_12
O3 0.0241(4) 0.0297(4) 0.0174(4) 0.0045(3) 0.0058(3) 0.0072(3)
O4 0.0257(4) 0.0265(4) 0.0216(4) -0.0006(3) -0.0004(3) 0.0048(3)
O5 0.0232(4) 0.0218(4) 0.0227(4) -0.0008(3) 0.0001(3) 0.0072(3)
O2 0.0318(4) 0.0293(4) 0.0230(4) 0.0068(3) 0.0053(3) 0.0112(3)
O7 0.0278(4) 0.0326(4) 0.0246(4) -0.0037(3) 0.0021(3) 0.0133(3)
O1 0.0333(5) 0.0441(5) 0.0185(4) -0.0043(3) -0.0009(3) 0.0206(4)
N1 0.0224(4) 0.0232(4) 0.0177(4) 0.0020(3) 0.0057(3) 0.0078(3)
O6 0.0478(6) 0.0604(6) 0.0258(5) -0.0133(4) -0.0061(4) 0.0306(5)
C10 0.0206(5) 0.0222(5) 0.0203(5) 0.0034(4) 0.0044(4) 0.0037(4)
C1 0.0190(5) 0.0215(5) 0.0204(5) 0.0026(4) 0.0032(4) 0.0039(4)
C9 0.0230(5) 0.0231(5) 0.0178(5) 0.0011(4) 0.0033(4) 0.0034(4)
C11 0.0273(6) 0.0317(6) 0.0220(5) -0.0002(4) 0.0030(4) 0.0098(4)
C7 0.0228(5) 0.0271(5) 0.0210(5) 0.0023(4) 0.0043(4) 0.0081(4)
C3 0.0195(5) 0.0237(5) 0.0198(5) 0.0021(4) 0.0018(4) 0.0040(4)
C12 0.0289(6) 0.0270(5) 0.0153(5) 0.0023(4) 0.0057(4) 0.0028(4)
C2 0.0198(5) 0.0240(5) 0.0203(5) 0.0026(4) 0.0020(4) 0.0049(4)
C4 0.0216(5) 0.0206(4) 0.0165(5) 0.0004(4) 0.0040(4) 0.0051(4)
C5 0.0208(5) 0.0265(5) 0.0196(5) -0.0011(4) 0.0009(4) 0.0052(4)
C8 0.0254(5) 0.0311(5) 0.0200(5) 0.0013(4) 0.0007(4) 0.0120(4)
C6 0.0194(5) 0.0250(5) 0.0220(5) 0.0029(4) 0.0041(4) 0.0048(4)
C14 0.0332(6) 0.0305(6) 0.0220(5) 0.0002(4) 0.0012(5) 0.0034(4)
C19 0.0291(6) 0.0330(6) 0.0331(6) 0.0061(5) -0.0011(5) 0.0106(5)
C13 0.0434(7) 0.0306(6) 0.0264(6) 0.0050(5) 0.0108(5) -0.0017(5)
C17 0.0333(6) 0.0235(5) 0.0285(6) 0.0035(4) 0.0053(5) 0.0050(4)
C15 0.0328(6) 0.0407(6) 0.0237(6) 0.0040(5) 0.0110(5) 0.0103(5)
C16 0.0249(5) 0.0214(5) 0.0246(5) 0.0020(4) 0.0037(4) 0.0089(4)
C18 0.0308(6) 0.0312(6) 0.0273(6) 0.0042(4) 0.0092(5) 0.0099(4)
C20 0.0353(7) 0.0409(7) 0.0303(6) -0.0068(5) 0.0031(5) 0.0192(5)
C21 0.0358(7) 0.0386(6) 0.0360(7) 0.0023(5) 0.0044(5) 0.0172(5)

loop_
_atom_type_symbol
_atom_type_description
_atom_type_scat_dispersion_real
_atom_type_scat_dispersion_imag
_atom_type_scat_source
C C 0.0181 0.0091 'International Tables Vol C Tables 4.2.6.8 and 6.1.1.4'
H H 0.0000 0.0000 'International Tables Vol C Tables 4.2.6.8 and 6.1.1.4'
N N 0.0311 0.0180 'International Tables Vol C Tables 4.2.6.8 and 6.1.1.4'
O O 0.0492 0.0322 'International Tables Vol C Tables 4.2.6.8 and 6.1.1.4'

loop_
_geom_angle_atom_site_label_1
_geom_angle_atom_site_label_2
_geom_angle_atom_site_label_3
_geom_angle
C9 O3 C12 121.18(8)
C10 O5 C16 121.00(8)
C11 O7 C20 116.50(9)
C8 O1 C7 124.27(9)
C9 N1 C1 125.14(9)
C9 N1 C4 117.71(8)
C1 N1 C4 108.87(8)
O4 C10 O5 126.72(9)
O4 C10 C1 123.98(10)
O5 C10 C1 109.20(9)
C2 C1 N1 111.07(9)
C2 C1 C10 125.83(9)
N1 C1 C10 121.66(9)
O2 C9 O3 127.44(10)
O2 C9 N1 122.14(10)
O3 C9 N1 110.40(9)
O6 C11 O7 123.84(10)
O6 C11 C7 123.96(10)
O7 C11 C7 112.17(9)
C6 C7 O1 130.59(10)
C6 C7 C11 121.91(10)
O1 C7 C11 107.50(9)
C8 C3 C2 123.69(10)
C8 C3 C4 128.23(10)
C2 C3 C4 107.61(9)
O3 C12 C15 101.82(9)
O3 C12 C13 109.64(9)
C15 C12 C13 111.03(10)
O3 C12 C14 109.46(9)
C15 C12 C14 111.44(10)
C13 C12 C14 112.88(10)
C1 C2 C3 109.50(9)
C1 C2 H2 125.2
C3 C2 H2 125.2
N1 C4 C3 102.77(8)
N1 C4 C5 112.96(8)
C3 C4 C5 110.76(9)
N1 C4 H4 110.0
C3 C4 H4 110.0
C5 C4 H4 110.0
C6 C5 C4 110.46(9)
C6 C5 H5A 109.6
C4 C5 H5A 109.6
C6 C5 H5B 109.6
C4 C5 H5B 109.6
H5A C5 H5B 108.1
C3 C8 O1 127.83(10)
C3 C8 H8 116.1
O1 C8 H8 116.1
C7 C6 C5 130.67(10)
C7 C6 H6 114.7
C5 C6 H6 114.7
C12 C14 H14A 109.5
C12 C14 H14B 109.5
H14A C14 H14B 109.5
C12 C14 H14C 109.5
H14A C14 H14C 109.5
H14B C14 H14C 109.5
C16 C19 H19A 109.5
C16 C19 H19B 109.5
H19A C19 H19B 109.5
C16 C19 H19C 109.5
H19A C19 H19C 109.5
H19B C19 H19C 109.5
C12 C13 H13A 109.5
C12 C13 H13B 109.5
H13A C13 H13B 109.5
C12 C13 H13C 109.5
H13A C13 H13C 109.5
H13B C13 H13C 109.5
C16 C17 H17A 109.5
C16 C17 H17B 109.5
H17A C17 H17B 109.5
C16 C17 H17C 109.5
H17A C17 H17C 109.5
H17B C17 H17C 109.5
C12 C15 H15A 109.5
C12 C15 H15B 109.5
H15A C15 H15B 109.5
C12 C15 H15C 109.5
H15A C15 H15C 109.5
H15B C15 H15C 109.5
O5 C16 C19 101.94(8)
O5 C16 C18 110.27(9)
C19 C16 C18 110.71(10)
O5 C16 C17 109.40(9)
C19 C16 C17 111.16(10)
C18 C16 C17 112.82(10)
C16 C18 H18A 109.5
C16 C18 H18B 109.5
H18A C18 H18B 109.5
C16 C18 H18C 109.5
H18A C18 H18C 109.5
H18B C18 H18C 109.5
O7 C20 C21 107.05(10)
O7 C20 H20A 110.3
C21 C20 H20A 110.3
O7 C20 H20B 110.3
C21 C20 H20B 110.3
H20A C20 H20B 108.6
C20 C21 H21A 109.5
C20 C21 H21B 109.5
H21A C21 H21B 109.5
C20 C21 H21C 109.5
H21A C21 H21C 109.5
H21B C21 H21C 109.5

loop_
_geom_bond_atom_site_label_1
_geom_bond_atom_site_label_2
_geom_bond_distance
O3 C9 1.3330(13)
O3 C12 1.4842(13)
O4 C10 1.2055(13)
O5 C10 1.3395(13)
O5 C16 1.4828(12)
O2 C9 1.2124(13)
O7 C11 1.3356(14)
O7 C20 1.4471(13)
O1 C8 1.3715(13)
O1 C7 1.3719(13)
N1 C9 1.3842(14)
N1 C1 1.4169(13)
N1 C4 1.4823(13)
O6 C11 1.2020(15)
C10 C1 1.4878(14)
C1 C2 1.3451(15)
C11 C7 1.4983(15)
C7 C6 1.3358(15)
C3 C8 1.3320(16)
C3 C2 1.4463(14)
C3 C4 1.5108(14)
C12 C15 1.5162(16)
C12 C13 1.5192(16)
C12 C14 1.5192(16)
C2 H2 0.9300
C4 C5 1.5269(15)
C4 H4 0.9800
C5 C6 1.4990(14)
C5 H5A 0.9700
C5 H5B 0.9700
C8 H8 0.9300
C6 H6 0.9300
C14 H14A 0.9600
C14 H14B 0.9600
C14 H14C 0.9600
C19 C16 1.5186(15)
C19 H19A 0.9600
C19 H19B 0.9600
C19 H19C 0.9600
C13 H13A 0.9600
C13 H13B 0.9600
C13 H13C 0.9600
C17 C16 1.5208(16)
C17 H17A 0.9600
C17 H17B 0.9600
C17 H17C 0.9600
C15 H15A 0.9600
C15 H15B 0.9600
C15 H15C 0.9600
C16 C18 1.5208(16)
C18 H18A 0.9600
C18 H18B 0.9600
C18 H18C 0.9600
C20 C21 1.4947(17)
C20 H20A 0.9700
C20 H20B 0.9700
C21 H21A 0.9600
C21 H21B 0.9600
C21 H21C 0.9600

loop_
_geom_torsion_atom_site_label_1
_geom_torsion_atom_site_label_2
_geom_torsion_atom_site_label_3
_geom_torsion_atom_site_label_4
_geom_torsion
C16 O5 C10 O4 4.70(17)
C16 O5 C10 C1 -171.81(9)
C9 N1 C1 C2 -142.83(11)
C4 N1 C1 C2 4.45(12)
C9 N1 C1 C10 50.11(15)
C4 N1 C1 C10 -162.61(9)
O4 C10 C1 C2 -142.07(12)
O5 C10 C1 C2 34.55(15)
O4 C10 C1 N1 23.00(17)
O5 C10 C1 N1 -160.38(9)
C12 O3 C9 O2 20.51(17)
C12 O3 C9 N1 -161.04(9)
C1 N1 C9 O2 174.81(10)
C4 N1 C9 O2 30.10(15)
C1 N1 C9 O3 -3.74(14)
C4 N1 C9 O3 -148.45(9)
C20 O7 C11 O6 2.1(2)
C20 O7 C11 C7 -179.65(11)
C8 O1 C7 C6 -0.9(2)
C8 O1 C7 C11 179.89(11)
O6 C11 C7 C6 -179.18(13)
O7 C11 C7 C6 2.59(17)
O6 C11 C7 O1 0.15(18)
O7 C11 C7 O1 -178.07(10)
C9 O3 C12 C15 168.22(10)
C9 O3 C12 C13 -74.14(13)
C9 O3 C12 C14 50.19(12)
N1 C1 C2 C3 -2.86(13)
C10 C1 C2 C3 163.55(10)
C8 C3 C2 C1 -172.55(11)
C4 C3 C2 C1 0.18(13)
C9 N1 C4 C3 146.05(9)
C1 N1 C4 C3 -4.00(11)
C9 N1 C4 C5 -94.55(11)
C1 N1 C4 C5 115.40(10)
C8 C3 C4 N1 174.63(11)
C2 C3 C4 N1 2.34(11)
C8 C3 C4 C5 53.72(15)
C2 C3 C4 C5 -118.57(9)
N1 C4 C5 C6 176.56(8)
C3 C4 C5 C6 -68.77(11)
C2 C3 C8 O1 174.20(11)
C4 C3 C8 O1 3.0(2)
C7 O1 C8 C3 -25.7(2)
O1 C7 C6 C5 5.7(2)
C11 C7 C6 C5 -175.10(11)
C4 C5 C6 C7 36.53(16)
C10 O5 C16 C19 178.18(10)
C10 O5 C16 C18 -64.20(13)
C10 O5 C16 C17 60.44(13)
C11 O7 C20 C21 -174.82(11)
